data_2216778
loop_
_publ_author_name
'Odaba\;so\<glu, Mustafa'
'B\"uy\"ukg\"ung\"or, Orhan'

_publ_section_title
;
 A redetermination of 1-(2-fluorophenyl)pyrrolidine-2,5-dione
;
_journal_coeditor_code SJ2405
_journal_issue 12
_journal_name_full 'Acta Crystallographica Section E'
_journal_page_first o4669
_journal_page_last o4670
_journal_paper_doi 10.1107/S1600536807056140
_journal_volume 63
_journal_year 2007
_chemical_formula_iupac 'C10 H8 F N O2'
_chemical_formula_moiety 'C10 H8 F N O2'
_chemical_formula_sum 'C10 H8 F N O2'
_chemical_formula_weight 193.17
_chemical_name_common N-(2-fluorophenyl)succinimide
_chemical_name_systematic
;
1-(2-fluorophenyl)pyrrolidine-2,5-dione
;
_space_group_IT_number 29
_symmetry_cell_setting orthorhombic
_symmetry_space_group_name_Hall 'P 2c -2ac'
_symmetry_space_group_name_H-M 'P c a 21'
_atom_sites_solution_hydrogens geom
_atom_sites_solution_primary direct
_atom_sites_solution_secondary difmap
_audit_creation_method SHELXL-97
_cell_angle_alpha 90.00
_cell_angle_beta 90.00
_cell_angle_gamma 90.00
_cell_formula_units_Z 4
_cell_length_a 11.0620(13)
_cell_length_b 10.2689(13)
_cell_length_c 8.0586(8)
_cell_measurement_reflns_used 3862
_cell_measurement_temperature 296
_cell_measurement_theta_max 27.23
_cell_measurement_theta_min 2.71
_cell_volume 915.41(18)
_computing_cell_refinement 'X-AREA (Stoe & Cie, 2002)'
_computing_data_collection 'X-AREA (Stoe & Cie, 2002)'
_computing_data_reduction 'X-RED32 (Stoe & Cie, 2002)'
_computing_molecular_graphics 'ORTEP-3 for Windows (Farrugia, 1997)'
_computing_publication_material 'WinGX (Farrugia, 1999)'
_computing_structure_refinement 'SHELXL97 (Sheldrick, 1997)'
_computing_structure_solution 'SHELXS97 (Sheldrick, 1997)'
_diffrn_ambient_temperature 296
_diffrn_detector_area_resol_mean 6.67
_diffrn_measured_fraction_theta_full 0.981
_diffrn_measured_fraction_theta_max 0.981
_diffrn_measurement_device_type 'STOE IPDS 2'
_diffrn_measurement_method 'w-scan rotation method'
_diffrn_radiation_monochromator 'plane graphite'
_diffrn_radiation_type MoK\a
_diffrn_radiation_wavelength 0.71073
_diffrn_reflns_av_R_equivalents 0.0227
_diffrn_reflns_av_sigmaI/netI 0.0146
_diffrn_reflns_limit_h_max 13
_diffrn_reflns_limit_h_min -13
_diffrn_reflns_limit_k_max 12
_diffrn_reflns_limit_k_min -10
_diffrn_reflns_limit_l_max 8
_diffrn_reflns_limit_l_min -9
_diffrn_reflns_number 3862
_diffrn_reflns_theta_full 25.97
_diffrn_reflns_theta_max 25.97
_diffrn_reflns_theta_min 2.71
_diffrn_standards_decay_% <2
_diffrn_standards_number 0
_exptl_absorpt_coefficient_mu 0.112
_exptl_absorpt_correction_T_max 0.9669
_exptl_absorpt_correction_T_min 0.9398
_exptl_absorpt_correction_type integration
_exptl_absorpt_process_details '(X-RED32; Stoe & Cie, 2002)'
_exptl_crystal_colour colorless
_exptl_crystal_density_diffrn 1.402
_exptl_crystal_density_method 'not measured'
_exptl_crystal_description prism
_exptl_crystal_F_000 400
_exptl_crystal_size_max 0.690
_exptl_crystal_size_mid 0.557
_exptl_crystal_size_min 0.430
_refine_diff_density_max 0.232
_refine_diff_density_min -0.118
_refine_ls_extinction_coef 0.021(6)
_refine_ls_extinction_expression Fc^*^=kFc[1+0.001xFc^2^\l^3^/sin(2\q)]^-1/4^
_refine_ls_extinction_method SHELXL
_refine_ls_goodness_of_fit_ref 1.062
_refine_ls_hydrogen_treatment constr
_refine_ls_matrix_type full
_refine_ls_number_parameters 128
_refine_ls_number_reflns 946
_refine_ls_number_restraints 1
_refine_ls_restrained_S_all 1.061
_refine_ls_R_factor_all 0.0376
_refine_ls_R_factor_gt 0.0324
_refine_ls_shift/su_max <0.001
_refine_ls_shift/su_mean <0.001
_refine_ls_structure_factor_coef Fsqd
_refine_ls_weighting_details 'calc w=1/[\s^2^(Fo^2^)+(0.0609P)^2^+0.0455P] where P=(Fo^2^+2Fc^2^)/3'
_refine_ls_weighting_scheme calc
_refine_ls_wR_factor_gt 0.0925
_refine_ls_wR_factor_ref 0.0952
_reflns_number_gt 826
_reflns_number_total 946
_reflns_threshold_expression I>2\s(I)
_cod_data_source_file sj2405.cif
_cod_data_source_block I
_cod_depositor_comments
;
The following automatic conversions were performed:
'_symmetry_cell_setting' value 'Orthorhombic' changed to 'orthorhombic'
according to '/home/saulius/struct/CIF-dictionaries/cif_core.dic'
dictionary named 'cif_core.dic' version 2.4.1 from 2010-06-29.

Automatic conversion script
Id: cif_fix_enum 1527 2010-12-29 10:47:43Z saulius 

The following automatic conversions were performed:

'_symmetry_cell_setting' value 'Orthorhombic' changed to
'orthorhombic' according to
/home/saulius/struct/CIF-dictionaries/cif_core.dic dictionary named
'cif_core.dic' version 2.4.1 from 2010-06-29.

Automatic conversion script
Id: cif_fix_values 1715 2011-07-08 13:25:40Z adriana 
;
_cod_database_code 2216778
_cod_database_fobs_code 2216778

loop_
_symmetry_equiv_pos_as_xyz
'x, y, z'
'-x, -y, z+1/2'
'-x+1/2, y, z+1/2'
'x+1/2, -y, z'

loop_
_atom_site_type_symbol
_atom_site_label
_atom_site_fract_x
_atom_site_fract_y
_atom_site_fract_z
_atom_site_U_iso_or_equiv
_atom_site_adp_type
_atom_site_calc_flag
_atom_site_refinement_flags
_atom_site_occupancy
C C1 0.38002(19) 0.3133(2) 0.4596(3) 0.0474(6) Uani d . 1
C C2 0.4685(2) 0.3725(2) 0.5537(4) 0.0595(7) Uani d . 1
C C3 0.4684(3) 0.5036(3) 0.5824(4) 0.0741(9) Uani d . 1
H H3 0.5292 0.5423 0.6449 0.089 Uiso calc R 1
C C4 0.3764(3) 0.5768(3) 0.5169(5) 0.0771(9) Uani d . 1
H H4 0.3747 0.6661 0.5357 0.093 Uiso calc R 1
C C5 0.2876(3) 0.5205(3) 0.4247(5) 0.0732(9) Uani d . 1
H H5 0.2258 0.5715 0.3814 0.088 Uiso calc R 1
C C6 0.2887(2) 0.3884(3) 0.3953(4) 0.0614(7) Uani d . 1
H H6 0.2278 0.3503 0.3321 0.074 Uiso calc R 1
C C7 0.2954(2) 0.0911(2) 0.4864(4) 0.0549(6) Uani d . 1
C C8 0.3285(3) -0.0423(3) 0.4281(4) 0.0656(7) Uani d . 1
H H8A 0.2674 -0.0760 0.3532 0.079 Uiso calc R 1
H H8B 0.3364 -0.1014 0.5213 0.079 Uiso calc R 1
C C9 0.4468(3) -0.0271(3) 0.3403(5) 0.0679(8) Uani d . 1
H H9A 0.5096 -0.0756 0.3972 0.081 Uiso calc R 1
H H9B 0.4409 -0.0588 0.2272 0.081 Uiso calc R 1
C C10 0.4745(2) 0.1146(2) 0.3419(4) 0.0545(6) Uani d . 1
N N1 0.38437(15) 0.17631(17) 0.4328(3) 0.0474(5) Uani d . 1
O O1 0.20830(18) 0.1239(2) 0.5658(3) 0.0823(7) Uani d . 1
O O2 0.55827(15) 0.1717(2) 0.2795(3) 0.0732(6) Uani d . 1
F F1 0.55669(16) 0.29716(17) 0.6176(3) 0.0897(7) Uani d . 1

loop_
_atom_site_aniso_label
_atom_site_aniso_U_11
_atom_site_aniso_U_22
_atom_site_aniso_U_33
_atom_site_aniso_U_12
_atom_site_aniso_U_13
_atom_site_aniso_U_23
C1 0.0537(11) 0.0447(11) 0.0437(15) -0.0033(9) 0.0037(11) -0.0015(9)
C2 0.0654(13) 0.0553(13) 0.0577(18) -0.0068(11) -0.0085(13) 0.0018(14)
C3 0.094(2) 0.0570(14) 0.072(2) -0.0178(14) -0.0115(16) -0.0071(15)
C4 0.112(2) 0.0448(13) 0.075(2) 0.0022(14) 0.0022(18) -0.0083(14)
C5 0.0858(19) 0.0602(15) 0.074(2) 0.0203(13) 0.0016(18) -0.0027(16)
C6 0.0556(13) 0.0668(15) 0.062(2) 0.0064(11) -0.0023(12) -0.0096(14)
C7 0.0585(13) 0.0551(13) 0.0510(15) -0.0114(11) -0.0018(13) 0.0013(11)
C8 0.0771(15) 0.0497(12) 0.0701(19) -0.0079(12) -0.0116(16) 0.0015(14)
C9 0.0761(16) 0.0555(15) 0.072(2) 0.0138(12) -0.0120(15) -0.0074(15)
C10 0.0517(11) 0.0587(14) 0.0531(16) 0.0089(11) -0.0025(12) 0.0013(13)
N1 0.0479(9) 0.0472(10) 0.0472(13) -0.0046(7) 0.0011(9) -0.0030(9)
O1 0.0748(12) 0.0819(13) 0.0903(17) -0.0166(10) 0.0332(12) -0.0054(13)
O2 0.0589(9) 0.0771(12) 0.0836(17) 0.0052(8) 0.0204(10) 0.0022(11)
F1 0.0911(12) 0.0716(10) 0.1065(18) -0.0084(8) -0.0444(11) 0.0065(10)

loop_
_atom_type_symbol
_atom_type_description
_atom_type_scat_dispersion_real
_atom_type_scat_dispersion_imag
_atom_type_scat_source
C C 0.0033 0.0000 'International Tables Vol C Tables 4.2.6.8 and 6.1.1.4'
H H 0.0000 0.0000 'International Tables Vol C Tables 4.2.6.8 and 6.1.1.4'
N N 0.0061 0.0000 'International Tables Vol C Tables 4.2.6.8 and 6.1.1.4'
O O 0.0106 0.0000 'International Tables Vol C Tables 4.2.6.8 and 6.1.1.4'
F F 0.0171 0.0000 'International Tables Vol C Tables 4.2.6.8 and 6.1.1.4'

loop_
_geom_angle_atom_site_label_1
_geom_angle_atom_site_label_2
_geom_angle_atom_site_label_3
_geom_angle
C6 C1 C2 118.8(2)
C6 C1 N1 121.5(2)
C2 C1 N1 119.6(2)
F1 C2 C3 120.2(2)
F1 C2 C1 118.1(2)
C3 C2 C1 121.7(2)
C2 C3 C4 118.5(3)
C2 C3 H3 120.8
C4 C3 H3 120.8
C5 C4 C3 120.9(3)
C5 C4 H4 119.6
C3 C4 H4 119.6
C4 C5 C6 120.4(3)
C4 C5 H5 119.8
C6 C5 H5 119.8
C1 C6 C5 119.6(3)
C1 C6 H6 120.2
C5 C6 H6 120.2
O1 C7 N1 123.8(3)
O1 C7 C8 128.3(3)
N1 C7 C8 107.9(2)
C7 C8 C9 105.5(2)
C7 C8 H8A 110.6
C9 C8 H8A 110.6
C7 C8 H8B 110.6
C9 C8 H8B 110.6
H8A C8 H8B 108.8
C10 C9 C8 106.1(2)
C10 C9 H9A 110.5
C8 C9 H9A 110.5
C10 C9 H9B 110.5
C8 C9 H9B 110.5
H9A C9 H9B 108.7
O2 C10 N1 123.3(2)
O2 C10 C9 129.1(2)
N1 C10 C9 107.6(2)
C7 N1 C10 112.69(19)
C7 N1 C1 123.52(19)
C10 N1 C1 123.70(19)

loop_
_geom_bond_atom_site_label_1
_geom_bond_atom_site_label_2
_geom_bond_distance
C1 C6 1.373(4)
C1 C2 1.380(3)
C1 N1 1.424(3)
C2 F1 1.347(3)
C2 C3 1.366(4)
C3 C4 1.370(5)
C3 H3 0.9300
C4 C5 1.361(4)
C4 H4 0.9300
C5 C6 1.376(4)
C5 H5 0.9300
C6 H6 0.9300
C7 O1 1.205(3)
C7 N1 1.386(3)
C7 C8 1.494(4)
C8 C9 1.496(5)
C8 H8A 0.9700
C8 H8B 0.9700
C9 C10 1.487(4)
C9 H9A 0.9700
C9 H9B 0.9700
C10 O2 1.206(3)
C10 N1 1.390(3)

loop_
_geom_hbond_atom_site_label_D
_geom_hbond_atom_site_label_H
_geom_hbond_atom_site_label_A
_geom_hbond_site_symmetry_A
_geom_hbond_distance_DH
_geom_hbond_distance_HA
_geom_hbond_distance_DA
_geom_hbond_angle_DHA
C8 H8A O2 4_455 0.97 2.58 3.483(3) 154.5
C8 H8B O2 2_655 0.97 2.49 3.370(4) 150.5
C4 H4 O2 2_665 0.93 2.68 3.417(4) 136.6
C9 H9B F1 2_654 0.97 2.60 3.304(4) 129.3
C9 H9A O1 4 0.97 2.63 3.558(4) 159.9
C3 H3 Cg1 2_665 0.93 2.97 3.724(3) 140

loop_
_geom_torsion_atom_site_label_1
_geom_torsion_atom_site_label_2
_geom_torsion_atom_site_label_3
_geom_torsion_atom_site_label_4
_geom_torsion
C6 C1 C2 F1 179.2(3)
N1 C1 C2 F1 -0.1(4)
C6 C1 C2 C3 -0.9(4)
N1 C1 C2 C3 179.8(3)
F1 C2 C3 C4 -179.3(3)
C1 C2 C3 C4 0.8(5)
C2 C3 C4 C5 -0.3(5)
C3 C4 C5 C6 -0.1(5)
C2 C1 C6 C5 0.4(4)
N1 C1 C6 C5 179.7(3)
C4 C5 C6 C1 0.0(5)
O1 C7 C8 C9 -178.3(3)
N1 C7 C8 C9 1.7(3)
C7 C8 C9 C10 -3.3(3)
C8 C9 C10 O2 -176.7(3)
C8 C9 C10 N1 3.7(3)
O1 C7 N1 C10 -179.3(3)
C8 C7 N1 C10 0.6(3)
O1 C7 N1 C1 -2.8(4)
C8 C7 N1 C1 177.2(2)
O2 C10 N1 C7 177.6(3)
C9 C10 N1 C7 -2.8(3)
O2 C10 N1 C1 1.1(4)
C9 C10 N1 C1 -179.3(2)
C6 C1 N1 C7 -61.5(3)
C2 C1 N1 C7 117.8(3)
C6 C1 N1 C10 114.6(3)
C2 C1 N1 C10 -66.1(3)

loop_
_cod_related_entry_id
_cod_related_entry_database
_cod_related_entry_code
1 ChemSpider 2039893
